data_2107442
loop_
_publ_author_name
'Zhang, Guoshun'
'Zhang, Li'
'Yang, Dezhi'
'Zhang, Na'
'He, Lan'
'Du, Guanhua'
'Lu, Yang'

_publ_section_title
;
 Salt screening and characterization of ciprofloxacin
;
_journal_issue 1
_journal_name_full 'Acta Crystallographica Section B'
_journal_page_first 20
_journal_page_last 28
_journal_paper_doi 10.1107/S2052520615018582
_journal_volume 72
_journal_year 2016
_chemical_formula_moiety 'C17 H19 F N3 O3, C4 H3 O4'
_chemical_formula_sum 'C21 H22 F N3 O7'
_chemical_formula_weight 447.42
_chemical_name_systematic
;
 ?
;
_space_group_IT_number 14
_symmetry_cell_setting monoclinic
_symmetry_space_group_name_Hall '-P 2ybc'
_symmetry_space_group_name_H-M 'P 1 21/c 1'
_atom_sites_solution_hydrogens geom
_atom_sites_solution_primary direct
_atom_sites_solution_secondary difmap
_audit_creation_method SHELXL-97
_cell_angle_alpha 90.00
_cell_angle_beta 108.765(6)
_cell_angle_gamma 90.00
_cell_formula_units_Z 4
_cell_length_a 13.956(4)
_cell_length_b 10.459(4)
_cell_length_c 15.184(5)
_cell_measurement_reflns_used 3531
_cell_measurement_temperature 293(2)
_cell_measurement_theta_max 72.43
_cell_measurement_theta_min 3.34
_cell_volume 2098.5(12)
_computing_cell_refinement 'CrystalClear (Rigaku Inc., 2008)'
_computing_data_collection 'CrystalClear (Rigaku Inc., 2008)'
_computing_data_reduction 'CrystalClear (Rigaku Inc., 2008)'
_computing_molecular_graphics ORTEPII(Johnson,1976)andPLUTON(Spek,1990)
_computing_publication_material 'SHELXL97(Sheldrick, 1997)'
_computing_structure_refinement 'SHELXL-97 (Sheldrick, 1997)'
_computing_structure_solution 'SHELXS-97 (Sheldrick, 1990)'
_diffrn_ambient_temperature 293(2)
_diffrn_detector_area_resol_mean 0
_diffrn_measured_fraction_theta_full 0.985
_diffrn_measured_fraction_theta_max 0.985
_diffrn_measurement_device_type CCD
_diffrn_measurement_method \w\k
_diffrn_radiation_monochromator confocal
_diffrn_radiation_source 'fine-focus sealed tube'
_diffrn_radiation_type CuK\a
_diffrn_radiation_wavelength 1.54178
_diffrn_reflns_av_R_equivalents 0.0467
_diffrn_reflns_av_sigmaI/netI 0.0293
_diffrn_reflns_limit_h_max 17
_diffrn_reflns_limit_h_min -16
_diffrn_reflns_limit_k_max 12
_diffrn_reflns_limit_k_min -12
_diffrn_reflns_limit_l_max 13
_diffrn_reflns_limit_l_min -18
_diffrn_reflns_number 20341
_diffrn_reflns_theta_full 72.43
_diffrn_reflns_theta_max 72.43
_diffrn_reflns_theta_min 3.34
_diffrn_standards_decay_% 0
_diffrn_standards_interval_count 0
_diffrn_standards_interval_time 0
_diffrn_standards_number 0
_exptl_absorpt_coefficient_mu 0.962
_exptl_absorpt_correction_T_max 1.000
_exptl_absorpt_correction_T_min 0.707
_exptl_absorpt_correction_type multi-scan
_exptl_absorpt_process_details
;
  Higashi, T. (1995). Program for Absorption Correction.
  Rigaku Corporation, Tokyo, Japan.
;
_exptl_crystal_colour Colorless
_exptl_crystal_density_diffrn 1.416
_exptl_crystal_density_method 'not measured'
_exptl_crystal_description Prism
_exptl_crystal_F_000 936
_exptl_crystal_size_max 0.75
_exptl_crystal_size_mid 0.65
_exptl_crystal_size_min 0.30
_refine_diff_density_max 0.215
_refine_diff_density_min -0.187
_refine_ls_extinction_coef 0.0054(6)
_refine_ls_extinction_expression Fc^*^=kFc[1+0.001xFc^2^\l^3^/sin(2\q)]^-1/4^
_refine_ls_extinction_method SHELXL
_refine_ls_goodness_of_fit_ref 1.037
_refine_ls_hydrogen_treatment mixed
_refine_ls_matrix_type full
_refine_ls_number_parameters 311
_refine_ls_number_reflns 4083
_refine_ls_number_restraints 2
_refine_ls_restrained_S_all 1.037
_refine_ls_R_factor_all 0.0467
_refine_ls_R_factor_gt 0.0419
_refine_ls_shift/su_max 0.000
_refine_ls_shift/su_mean 0.000
_refine_ls_structure_factor_coef Fsqd
_refine_ls_weighting_details 'calc w=1/[\s^2^(Fo^2^)+(0.0771P)^2^+0.1645P] where P=(Fo^2^+2Fc^2^)/3'
_refine_ls_weighting_scheme calc
_refine_ls_wR_factor_gt 0.1175
_refine_ls_wR_factor_ref 0.1230
_reflns_number_gt 3531
_reflns_number_total 4083
_reflns_threshold_expression >2sigma(I)
_cod_data_source_file ao5007sup1.cif
_cod_data_source_block 3
_cod_depositor_comments
;
The following automatic conversions were performed:

'_exptl_absorpt_correction_type' value 'Multi-scan' changed to
'multi-scan' according to
/usr/data/users/saulius/crontab/automatic-downloads/rss-feeds/IUCr/lib/dictionaries/cif_core.dic
dictionary named 'cif_core.dic' version 2.4.2 from 2011-04-26.

Automatic conversion script
Id: cif_fix_values 4268 2015-11-12 08:31:59Z antanas 

 Adding full bibliography for 2107440--2107443.cif.

 Adding full bibliography for 2107440--2107443.cif.
;
_cod_original_sg_symbol_H-M 'P 21/c'
_cod_database_code 2107442
_cod_database_fobs_code 2107442

loop_
_symmetry_equiv_pos_as_xyz
'x, y, z'
'-x, y+1/2, -z+1/2'
'-x, -y, -z'
'x, -y-1/2, z-1/2'

loop_
_atom_site_type_symbol
_atom_site_label
_atom_site_fract_x
_atom_site_fract_y
_atom_site_fract_z
_atom_site_U_iso_or_equiv
_atom_site_adp_type
_atom_site_calc_flag
_atom_site_refinement_flags
_atom_site_occupancy
_atom_site_symmetry_multiplicity
_atom_site_disorder_assembly
_atom_site_disorder_group
C C1 0.42541(10) 0.70397(15) 0.14347(9) 0.0428(3) Uani d . 1 1 . .
H H1A 0.4019 0.7838 0.1541 0.051 Uiso calc R 1 1 . .
C C2 0.35945(10) 0.60340(15) 0.12676(9) 0.0420(3) Uani d . 1 1 . .
C C3 0.39203(9) 0.47823(14) 0.11114(9) 0.0397(3) Uani d . 1 1 . .
C C4 0.49749(9) 0.46793(13) 0.11670(8) 0.0368(3) Uani d . 1 1 . .
C C5 0.53786(10) 0.34854(13) 0.10474(9) 0.0412(3) Uani d . 1 1 . .
H H5A 0.4971 0.2760 0.0940 0.049 Uiso calc R 1 1 . .
C C6 0.63622(10) 0.33885(13) 0.10881(10) 0.0414(3) Uani d . 1 1 . .
C C7 0.70340(9) 0.44440(13) 0.12821(8) 0.0360(3) Uani d . 1 1 . .
C C8 0.66362(9) 0.56165(13) 0.14088(8) 0.0370(3) Uani d . 1 1 . .
H H8A 0.7055 0.6331 0.1544 0.044 Uiso calc R 1 1 . .
C C9 0.56142(9) 0.57471(13) 0.13375(8) 0.0355(3) Uani d . 1 1 . .
C C10 0.58809(11) 0.80637(14) 0.17056(10) 0.0462(3) Uani d . 1 1 . .
H H10A 0.6313 0.8105 0.2357 0.055 Uiso calc R 1 1 . .
C C11 0.63167(15) 0.86295(18) 0.10240(14) 0.0656(5) Uani d . 1 1 . .
H H11A 0.6146 0.8235 0.0415 0.079 Uiso calc R 1 1 . .
H H11B 0.6996 0.8979 0.1258 0.079 Uiso calc R 1 1 . .
C C12 0.54931(15) 0.93130(18) 0.12684(15) 0.0697(5) Uani d . 1 1 . .
H H12A 0.5675 1.0074 0.1651 0.084 Uiso calc R 1 1 . .
H H12B 0.4825 0.9331 0.0807 0.084 Uiso calc R 1 1 . .
C C13 0.25457(11) 0.62908(17) 0.12741(11) 0.0514(4) Uani d . 1 1 . .
C C14 0.86372(10) 0.33388(14) 0.19697(10) 0.0435(3) Uani d . 1 1 . .
H H14A 0.8237 0.2576 0.1953 0.052 Uiso calc R 1 1 . .
H H14B 0.8827 0.3690 0.2594 0.052 Uiso calc R 1 1 . .
C C15 0.95734(10) 0.29985(14) 0.17335(11) 0.0473(3) Uani d . 1 1 . .
H H15A 0.9975 0.2392 0.2186 0.057 Uiso calc R 1 1 . .
H H15B 0.9382 0.2596 0.1126 0.057 Uiso calc R 1 1 . .
C C16 0.95727(10) 0.51492(14) 0.10897(9) 0.0424(3) Uani d . 1 1 . .
H H16A 0.9393 0.4845 0.0454 0.051 Uiso calc R 1 1 . .
H H16B 0.9971 0.5922 0.1140 0.051 Uiso calc R 1 1 . .
C C17 0.86194(10) 0.54488(13) 0.13200(10) 0.0406(3) Uani d . 1 1 . .
H H17A 0.8797 0.5835 0.1933 0.049 Uiso calc R 1 1 . .
H H17B 0.8212 0.6056 0.0872 0.049 Uiso calc R 1 1 . .
C C18 0.84463(11) 0.69072(15) 0.39068(10) 0.0467(3) Uani d . 1 1 . .
C C19 0.81616(15) 0.56073(18) 0.41281(11) 0.0630(5) Uani d . 1 1 . .
H H19A 0.7798 0.5128 0.3613 0.076 Uiso calc R 1 1 . .
C C20 0.83402(16) 0.50133(17) 0.49404(12) 0.0677(5) Uani d . 1 1 . .
H H20A 0.8089 0.4184 0.4901 0.081 Uiso calc R 1 1 . .
C C21 0.88788(12) 0.54675(15) 0.59015(11) 0.0511(4) Uani d . 1 1 . .
N N1 0.52244(8) 0.69460(11) 0.14555(8) 0.0395(3) Uani d . 1 1 . .
N N2 0.80343(8) 0.42816(11) 0.13010(7) 0.0378(3) Uani d . 1 1 . .
N N3 1.01862(8) 0.41604(12) 0.17304(9) 0.0416(3) Uani d . 1 1 . .
H H3A 1.0735(18) 0.391(2) 0.1561(14) 0.072(6) Uiso d . 1 1 . .
H H3B 1.0470(15) 0.4516(19) 0.2321(14) 0.060(5) Uiso d . 1 1 . .
O O1 0.22431(10) 0.73433(14) 0.13770(11) 0.0751(4) Uani d . 1 1 . .
O O2 0.19571(8) 0.52629(14) 0.11620(9) 0.0621(3) Uani d . 1 1 . .
H H2A 0.235(2) 0.452(3) 0.113(2) 0.116(10) Uiso d . 1 1 . .
O O3 0.33433(7) 0.38227(11) 0.09509(8) 0.0523(3) Uani d . 1 1 . .
O O4 0.89960(10) 0.76240(12) 0.45640(8) 0.0590(3) Uani d D 1 1 . .
H H4A 0.910(3) 0.726(4) 0.5073(15) 0.071(16) Uiso d PD 0.57(7) 1 A 1
O O5 0.81670(8) 0.72729(13) 0.30984(7) 0.0588(3) Uani d . 1 1 . .
O O6 0.92891(11) 0.65675(12) 0.60334(8) 0.0669(4) Uani d D 1 1 . .
H H6A 0.920(3) 0.690(4) 0.5516(16) 0.054(18) Uiso d PD 0.43(7) 1 A 2
O O7 0.88970(12) 0.47528(12) 0.65499(8) 0.0713(4) Uani d . 1 1 . .
F F1 0.67006(7) 0.22377(9) 0.09064(8) 0.0606(3) Uani d . 1 1 . .

loop_
_atom_site_aniso_label
_atom_site_aniso_U_11
_atom_site_aniso_U_22
_atom_site_aniso_U_33
_atom_site_aniso_U_12
_atom_site_aniso_U_13
_atom_site_aniso_U_23
C1 0.0308(7) 0.0496(8) 0.0482(7) 0.0071(6) 0.0129(5) 0.0012(6)
C2 0.0267(6) 0.0543(8) 0.0455(7) 0.0046(6) 0.0124(5) 0.0054(6)
C3 0.0259(6) 0.0509(8) 0.0412(6) -0.0004(5) 0.0092(5) 0.0054(5)
C4 0.0234(6) 0.0453(7) 0.0397(6) -0.0014(5) 0.0074(4) 0.0013(5)
C5 0.0278(6) 0.0410(7) 0.0524(7) -0.0051(5) 0.0095(5) -0.0026(6)
C6 0.0297(7) 0.0384(7) 0.0546(7) 0.0006(5) 0.0115(5) -0.0038(6)
C7 0.0226(6) 0.0429(7) 0.0409(6) -0.0003(5) 0.0078(4) -0.0002(5)
C8 0.0235(6) 0.0412(7) 0.0443(6) -0.0034(5) 0.0082(5) -0.0033(5)
C9 0.0249(6) 0.0415(7) 0.0377(6) 0.0009(5) 0.0069(4) -0.0016(5)
C10 0.0361(7) 0.0419(7) 0.0553(7) -0.0019(6) 0.0074(6) -0.0076(6)
C11 0.0570(10) 0.0607(10) 0.0797(11) -0.0195(8) 0.0228(8) -0.0056(9)
C12 0.0556(10) 0.0460(9) 0.0973(13) -0.0008(8) 0.0103(9) 0.0051(9)
C13 0.0312(7) 0.0664(10) 0.0590(8) 0.0087(7) 0.0177(6) 0.0086(7)
C14 0.0293(6) 0.0453(7) 0.0557(7) 0.0025(5) 0.0132(5) 0.0094(6)
C15 0.0295(7) 0.0404(7) 0.0710(9) 0.0034(5) 0.0147(6) 0.0052(6)
C16 0.0271(6) 0.0496(8) 0.0509(7) 0.0007(6) 0.0133(5) 0.0077(6)
C17 0.0252(6) 0.0397(7) 0.0569(7) 0.0011(5) 0.0133(5) 0.0040(6)
C18 0.0372(7) 0.0554(8) 0.0480(7) -0.0050(6) 0.0144(6) -0.0055(6)
C19 0.0721(11) 0.0582(10) 0.0508(8) -0.0218(8) 0.0088(7) -0.0129(7)
C20 0.0863(13) 0.0457(9) 0.0624(10) -0.0184(9) 0.0119(9) -0.0056(7)
C21 0.0527(9) 0.0420(8) 0.0539(8) 0.0040(6) 0.0105(6) -0.0001(6)
N1 0.0271(5) 0.0419(6) 0.0476(6) 0.0012(4) 0.0093(4) -0.0028(5)
N2 0.0225(5) 0.0398(6) 0.0506(6) 0.0012(4) 0.0113(4) 0.0027(5)
N3 0.0242(5) 0.0447(6) 0.0552(7) 0.0028(5) 0.0119(5) 0.0014(5)
O1 0.0483(7) 0.0740(9) 0.1130(10) 0.0182(6) 0.0401(7) 0.0054(8)
O2 0.0294(5) 0.0746(8) 0.0861(8) -0.0006(5) 0.0241(5) 0.0051(6)
O3 0.0279(5) 0.0550(6) 0.0736(7) -0.0073(4) 0.0160(4) 0.0026(5)
O4 0.0694(8) 0.0556(7) 0.0492(6) -0.0213(6) 0.0149(5) -0.0050(5)
O5 0.0467(6) 0.0764(8) 0.0504(6) -0.0080(5) 0.0116(5) 0.0025(5)
O6 0.0860(9) 0.0551(7) 0.0489(6) -0.0196(6) 0.0069(6) -0.0028(5)
O7 0.0921(10) 0.0515(7) 0.0596(7) -0.0039(6) 0.0095(6) 0.0101(5)
F1 0.0386(5) 0.0415(5) 0.1010(7) 0.0000(4) 0.0214(4) -0.0153(4)

loop_
_atom_type_symbol
_atom_type_description
_atom_type_scat_dispersion_real
_atom_type_scat_dispersion_imag
_atom_type_scat_source
C C 0.0181 0.0091 'International Tables Vol C Tables 4.2.6.8 and 6.1.1.4'
H H 0.0000 0.0000 'International Tables Vol C Tables 4.2.6.8 and 6.1.1.4'
N N 0.0311 0.0180 'International Tables Vol C Tables 4.2.6.8 and 6.1.1.4'
O O 0.0492 0.0322 'International Tables Vol C Tables 4.2.6.8 and 6.1.1.4'
F F 0.0727 0.0534 'International Tables Vol C Tables 4.2.6.8 and 6.1.1.4'

loop_
_geom_angle_atom_site_label_1
_geom_angle_atom_site_label_2
_geom_angle_atom_site_label_3
_geom_angle
N1 C1 C2 124.05(13)
N1 C1 H1A 118.0
C2 C1 H1A 118.0
C1 C2 C3 120.28(12)
C1 C2 C13 117.64(14)
C3 C2 C13 122.07(13)
O3 C3 C2 122.91(12)
O3 C3 C4 121.68(13)
C2 C3 C4 115.39(12)
C9 C4 C5 118.31(12)
C9 C4 C3 121.71(12)
C5 C4 C3 119.98(12)
C6 C5 C4 120.12(12)
C6 C5 H5A 119.9
C4 C5 H5A 119.9
F1 C6 C5 118.10(12)
F1 C6 C7 118.98(12)
C5 C6 C7 122.89(12)
C8 C7 N2 123.18(11)
C8 C7 C6 116.79(11)
N2 C7 C6 119.97(12)
C7 C8 C9 121.27(12)
C7 C8 H8A 119.4
C9 C8 H8A 119.4
C4 C9 N1 119.13(11)
C4 C9 C8 120.56(12)
N1 C9 C8 120.30(11)
N1 C10 C11 120.19(13)
N1 C10 C12 118.71(13)
C11 C10 C12 60.61(13)
N1 C10 H10A 115.4
C11 C10 H10A 115.4
C12 C10 H10A 115.4
C10 C11 C12 59.84(12)
C10 C11 H11A 117.8
C12 C11 H11A 117.8
C10 C11 H11B 117.8
C12 C11 H11B 117.8
H11A C11 H11B 114.9
C10 C12 C11 59.54(12)
C10 C12 H12A 117.8
C11 C12 H12A 117.8
C10 C12 H12B 117.8
C11 C12 H12B 117.8
H12A C12 H12B 115.0
O1 C13 O2 121.74(14)
O1 C13 C2 123.38(16)
O2 C13 C2 114.87(14)
N2 C14 C15 110.00(11)
N2 C14 H14A 109.7
C15 C14 H14A 109.7
N2 C14 H14B 109.7
C15 C14 H14B 109.7
H14A C14 H14B 108.2
N3 C15 C14 110.60(12)
N3 C15 H15A 109.5
C14 C15 H15A 109.5
N3 C15 H15B 109.5
C14 C15 H15B 109.5
H15A C15 H15B 108.1
N3 C16 C17 110.89(11)
N3 C16 H16A 109.5
C17 C16 H16A 109.5
N3 C16 H16B 109.5
C17 C16 H16B 109.5
H16A C16 H16B 108.0
N2 C17 C16 110.43(11)
N2 C17 H17A 109.6
C16 C17 H17A 109.6
N2 C17 H17B 109.6
C16 C17 H17B 109.6
H17A C17 H17B 108.1
O5 C18 O4 120.95(15)
O5 C18 C19 119.42(13)
O4 C18 C19 119.63(13)
C20 C19 C18 130.78(14)
C20 C19 H19A 114.6
C18 C19 H19A 114.6
C19 C20 C21 130.14(16)
C19 C20 H20A 114.9
C21 C20 H20A 114.9
O7 C21 O6 122.10(15)
O7 C21 C20 117.70(15)
O6 C21 C20 120.19(14)
C1 N1 C9 119.38(12)
C1 N1 C10 119.35(12)
C9 N1 C10 120.90(11)
C7 N2 C17 116.51(11)
C7 N2 C14 116.21(10)
C17 N2 C14 110.73(10)
C15 N3 C16 111.08(11)
C15 N3 H3A 107.7(14)
C16 N3 H3A 111.5(13)
C15 N3 H3B 112.9(12)
C16 N3 H3B 109.2(12)
H3A N3 H3B 104.2(18)
C13 O2 H2A 109.0(19)
C18 O4 H4A 110(3)
C21 O6 H6A 108(3)

loop_
_geom_bond_atom_site_label_1
_geom_bond_atom_site_label_2
_geom_bond_distance
C1 N1 1.3479(18)
C1 C2 1.367(2)
C1 H1A 0.9300
C2 C3 1.430(2)
C2 C13 1.4913(19)
C3 O3 1.2605(18)
C3 C4 1.4508(18)
C4 C9 1.4006(19)
C4 C5 1.406(2)
C5 C6 1.358(2)
C5 H5A 0.9300
C6 F1 1.3534(16)
C6 C7 1.4166(19)
C7 C8 1.3849(19)
C7 N2 1.3974(16)
C8 C9 1.4018(18)
C8 H8A 0.9300
C9 N1 1.4012(18)
C10 N1 1.4582(19)
C10 C11 1.482(3)
C10 C12 1.487(2)
C10 H10A 0.9800
C11 C12 1.498(3)
C11 H11A 0.9700
C11 H11B 0.9700
C12 H12A 0.9700
C12 H12B 0.9700
C13 O1 1.207(2)
C13 O2 1.330(2)
C14 N2 1.4702(17)
C14 C15 1.505(2)
C14 H14A 0.9700
C14 H14B 0.9700
C15 N3 1.4869(19)
C15 H15A 0.9700
C15 H15B 0.9700
C16 N3 1.4876(18)
C16 C17 1.5132(18)
C16 H16A 0.9700
C16 H16B 0.9700
C17 N2 1.4638(18)
C17 H17A 0.9700
C17 H17B 0.9700
C18 O5 1.2235(19)
C18 O4 1.2860(18)
C18 C19 1.485(2)
C19 C20 1.331(3)
C19 H19A 0.9300
C20 C21 1.488(2)
C20 H20A 0.9300
C21 O7 1.230(2)
C21 O6 1.272(2)
N3 H3A 0.92(2)
N3 H3B 0.93(2)
O2 H2A 0.96(3)
O4 H4A 0.830(10)
O6 H6A 0.829(10)

loop_
_geom_hbond_atom_site_label_D
_geom_hbond_atom_site_label_H
_geom_hbond_atom_site_label_A
_geom_hbond_site_symmetry_A
_geom_hbond_distance_DH
_geom_hbond_distance_HA
_geom_hbond_distance_DA
_geom_hbond_angle_DHA
N3 H3A O5 2_745 0.92(2) 2.25(2) 2.9770(18) 135.7(18)
N3 H3A O4 2_745 0.92(2) 2.30(2) 3.0317(18) 136.1(18)
N3 H3A O2 1_655 0.92(2) 2.43(2) 3.0911(17) 128.4(18)
N3 H3B O7 3_766 0.93(2) 1.82(2) 2.7564(19) 175.8(18)
O2 H2A O3 . 0.96(3) 1.67(3) 2.5521(17) 151(3)
O4 H4A O6 . 0.830(10) 1.574(11) 2.4039(17) 179(5)
